data_2220423
loop_
_publ_author_name
'Ravindran Durai Nayagam, B.'
'Jebas, Samuel Robinson'
'Selvarathy Grace, P.'
'Schollmeyer, Dieter'

_publ_section_title
;
 Tetrakis{2,4-bis[(1-oxo-2-pyridyl)sulfanylmethyl]mesitylene} acetone
 hemisolvate 11.5-hydrate
;
_journal_coeditor_code BT2818
_journal_issue 1
_journal_name_full 'Acta Crystallographica Section E'
_journal_page_first o129
_journal_page_last o130
_journal_paper_doi 10.1107/S1600536808040233
_journal_volume 65
_journal_year 2009
_chemical_formula_iupac '4C21 H22 N2 O2 S2 , 0.5C3 H8 O2 , 11.5H2 O'
_chemical_formula_moiety '4(C21 H22 N2 O2 S2), 0.5(C3 H8 O2), 11.5(H2 O)'
_chemical_formula_sum 'C85.5 H114 N8 O20 S8'
_chemical_formula_weight 1830.41
_chemical_name_systematic
;
Tetrakis{2,4-bis[(1-oxo-2-pyridyl)sulfanylmethyl]mesitylene} 11.5-hydrate
acetone hemisolvate
;
_space_group_IT_number 14
_symmetry_cell_setting monoclinic
_symmetry_space_group_name_Hall '-P 2ybc'
_symmetry_space_group_name_H-M 'P 1 21/c 1'
_atom_sites_solution_hydrogens geom
_atom_sites_solution_primary direct
_atom_sites_solution_secondary difmap
_audit_creation_method SHELXL97
_cell_angle_alpha 90.00
_cell_angle_beta 102.808(2)
_cell_angle_gamma 90.00
_cell_formula_units_Z 4
_cell_length_a 19.1229(12)
_cell_length_b 28.3879(19)
_cell_length_c 17.3819(11)
_cell_measurement_reflns_used 8420
_cell_measurement_temperature 173(2)
_cell_measurement_theta_max 24.3
_cell_measurement_theta_min 2.3
_cell_volume 9201.1(10)
_computing_cell_refinement 'CAD-4 EXPRESS (Enraf--Nonius, 1994)'
_computing_data_collection 'CAD-4 EXPRESS (Enraf--Nonius, 1994)'
_computing_data_reduction 'CORINC (Dr\"ager & Gattow, 1971)'
_computing_molecular_graphics 'SHELXTL (Sheldrick, 2008)'
_computing_publication_material
;
SHELXTL (Sheldrick, 2008) and PLATON (Spek, 2003)
;
_computing_structure_refinement 'SHELXL97 (Sheldrick, 2008)'
_computing_structure_solution 'SHELXS97 (Sheldrick, 2008)'
_diffrn_ambient_temperature 173(2)
_diffrn_measured_fraction_theta_full 0.995
_diffrn_measured_fraction_theta_max 0.995
_diffrn_measurement_device '\k-geometry diffractometer'
_diffrn_measurement_device_type 'Enraf--Nonius CAD-4'
_diffrn_measurement_method 'CCD scan'
_diffrn_radiation_monochromator graphite
_diffrn_radiation_type MoK\a
_diffrn_radiation_wavelength 0.71069
_diffrn_reflns_av_R_equivalents 0.1169
_diffrn_reflns_av_sigmaI/netI 0.0881
_diffrn_reflns_limit_h_max 21
_diffrn_reflns_limit_h_min -25
_diffrn_reflns_limit_k_max 37
_diffrn_reflns_limit_k_min -37
_diffrn_reflns_limit_l_max 22
_diffrn_reflns_limit_l_min -22
_diffrn_reflns_number 126860
_diffrn_reflns_theta_full 27.90
_diffrn_reflns_theta_max 27.90
_diffrn_reflns_theta_min 1.31
_exptl_absorpt_coefficient_mu 0.266
_exptl_absorpt_correction_type none
_exptl_crystal_colour colourless
_exptl_crystal_density_diffrn 1.321
_exptl_crystal_density_method 'not measured'
_exptl_crystal_description plate
_exptl_crystal_F_000 3880
_exptl_crystal_size_max 0.45
_exptl_crystal_size_mid 0.15
_exptl_crystal_size_min 0.10
_refine_diff_density_max 1.249
_refine_diff_density_min -0.676
_refine_ls_extinction_method none
_refine_ls_goodness_of_fit_ref 1.016
_refine_ls_hydrogen_treatment constr
_refine_ls_matrix_type full
_refine_ls_number_parameters 1129
_refine_ls_number_reflns 21877
_refine_ls_number_restraints 98
_refine_ls_restrained_S_all 1.018
_refine_ls_R_factor_all 0.1804
_refine_ls_R_factor_gt 0.0937
_refine_ls_shift/su_max 0.000
_refine_ls_shift/su_mean 0.000
_refine_ls_structure_factor_coef Fsqd
_refine_ls_weighting_details 'calc w = 1/[\s^2^(Fo^2^)+(0.1738P)^2^+12.516P] where P=(Fo^2^+2Fc^2^)/3'
_refine_ls_weighting_scheme calc
_refine_ls_wR_factor_obs 0.2657
_refine_ls_wR_factor_ref 0.3295
_reflns_number_gt 10750
_reflns_number_total 21877
_reflns_threshold_expression I>2\s(I)
_cod_data_source_file bt2818.cif
_cod_data_source_block I
_cod_original_sg_symbol_H-M 'P 21/c'
_cod_database_code 2220423
_cod_database_fobs_code 2220423

loop_
_symmetry_equiv_pos_as_xyz
'x, y, z'
'-x, y+1/2, -z+1/2'
'-x, -y, -z'
'x, -y-1/2, z-1/2'

loop_
_atom_site_type_symbol
_atom_site_label
_atom_site_fract_x
_atom_site_fract_y
_atom_site_fract_z
_atom_site_U_iso_or_equiv
_atom_site_adp_type
_atom_site_calc_flag
_atom_site_refinement_flags
_atom_site_occupancy
_atom_site_disorder_assembly
_atom_site_disorder_group
C C1A 0.1828(2) 0.29079(17) 0.9645(3) 0.0290(10) Uani d . 1 . .
C C2A 0.1374(2) 0.28957(17) 0.8895(3) 0.0301(10) Uani d . 1 . .
C C3A 0.1158(3) 0.24595(18) 0.8563(3) 0.0349(11) Uani d . 1 . .
H H3A 0.0832 0.2451 0.8064 0.042 Uiso calc R 1 . .
C C4A 0.1395(3) 0.20359(19) 0.8924(3) 0.0346(11) Uani d . 1 . .
C C5A 0.1871(2) 0.20534(17) 0.9670(3) 0.0304(10) Uani d . 1 . .
C C6A 0.2091(2) 0.24863(17) 1.0029(3) 0.0294(10) Uani d . 1 . .
C C7A 0.1119(3) 0.3334(2) 0.8445(3) 0.0445(13) Uani d . 1 . .
H H7A1 0.0882 0.3252 0.7902 0.067 Uiso calc R 1 . .
H H7A2 0.1529 0.3540 0.8439 0.067 Uiso calc R 1 . .
H H7A3 0.0779 0.3498 0.8698 0.067 Uiso calc R 1 . .
C C8A 0.1143(3) 0.1578(2) 0.8523(3) 0.0451(13) Uani d . 1 . .
H H8A1 0.0815 0.1642 0.8015 0.068 Uiso calc R 1 . .
H H8A2 0.0893 0.1395 0.8858 0.068 Uiso calc R 1 . .
H H8A3 0.1557 0.1399 0.8436 0.068 Uiso calc R 1 . .
C C9A 0.2594(3) 0.25019(18) 1.0827(3) 0.0350(11) Uani d . 1 . .
H H9A1 0.2890 0.2787 1.0869 0.052 Uiso calc R 1 . .
H H9A2 0.2904 0.2223 1.0895 0.052 Uiso calc R 1 . .
H H9A3 0.2316 0.2506 1.1238 0.052 Uiso calc R 1 . .
C C10A 0.2043(3) 0.33798(17) 1.0033(3) 0.0336(11) Uani d . 1 . .
H H10A 0.2031 0.3367 1.0599 0.040 Uiso calc R 1 . .
H H10B 0.1709 0.3629 0.9777 0.040 Uiso calc R 1 . .
S S11A 0.29520(7) 0.35087(4) 0.99227(8) 0.0360(3) Uani d . 1 . .
C C12A 0.3052(3) 0.40918(18) 1.0254(3) 0.0367(11) Uani d . 1 . .
C C13A 0.2589(3) 0.4348(2) 1.0599(4) 0.0474(14) Uani d . 1 . .
H H13A 0.2173 0.4204 1.0710 0.057 Uiso calc R 1 . .
C C14A 0.2738(4) 0.4818(2) 1.0779(4) 0.0634(18) Uani d . 1 . .
H H14A 0.2428 0.4998 1.1021 0.076 Uiso calc R 1 . .
C C15A 0.3340(4) 0.5024(2) 1.0605(4) 0.0590(17) Uani d . 1 . .
H H15A 0.3434 0.5350 1.0701 0.071 Uiso calc R 1 . .
C C16A 0.3790(3) 0.4756(2) 1.0299(4) 0.0522(15) Uani d . 1 . .
H H16A 0.4212 0.4894 1.0195 0.063 Uiso calc R 1 . .
N N17A 0.3659(2) 0.42974(16) 1.0135(3) 0.0407(10) Uani d . 1 . .
O O18A 0.4105(2) 0.40370(15) 0.9827(2) 0.0485(10) Uani d . 1 . .
C C19A 0.2150(3) 0.15975(17) 1.0075(3) 0.0352(11) Uani d . 1 . .
H H19A 0.1843 0.1330 0.9840 0.042 Uiso calc R 1 . .
H H19B 0.2152 0.1614 1.0644 0.042 Uiso calc R 1 . .
S S20A 0.30564(7) 0.15232(4) 0.99311(8) 0.0375(3) Uani d . 1 . .
C C21A 0.3283(3) 0.09730(18) 1.0352(3) 0.0393(12) Uani d . 1 . .
C C22A 0.2876(4) 0.06801(19) 1.0723(3) 0.0479(14) Uani d . 1 . .
H H22A 0.2410 0.0774 1.0770 0.058 Uiso calc R 1 . .
C C23A 0.3156(4) 0.0251(2) 1.1023(4) 0.0649(19) Uani d . 1 . .
H H23A 0.2882 0.0046 1.1272 0.078 Uiso calc R 1 . .
C C24A 0.3830(5) 0.0126(3) 1.0956(5) 0.074(2) Uani d . 1 . .
H H24A 0.4026 -0.0167 1.1164 0.089 Uiso calc R 1 . .
C C25A 0.4226(4) 0.0417(2) 1.0594(4) 0.0597(17) Uani d . 1 . .
H H25A 0.4694 0.0325 1.0551 0.072 Uiso calc R 1 . .
N N26A 0.3956(3) 0.08340(16) 1.0296(3) 0.0451(11) Uani d . 1 . .
O O27A 0.4327(2) 0.11184(15) 0.9943(2) 0.0521(10) Uani d . 1 . .
C C1B 0.3794(2) 0.29181(16) 0.7636(3) 0.0279(10) Uani d . 1 . .
C C2B 0.4277(2) 0.29248(16) 0.7132(3) 0.0286(10) Uani d . 1 . .
C C3B 0.4518(2) 0.25013(17) 0.6889(3) 0.0294(10) Uani d . 1 . .
H H3B 0.4843 0.2508 0.6552 0.035 Uiso calc R 1 . .
C C4B 0.4297(2) 0.20689(16) 0.7127(3) 0.0280(10) Uani d . 1 . .
C C5B 0.3813(2) 0.20607(16) 0.7621(3) 0.0279(10) Uani d . 1 . .
C C6B 0.3555(2) 0.24828(16) 0.7871(3) 0.0283(9) Uani d . 1 . .
C C7B 0.4543(3) 0.33786(18) 0.6853(3) 0.0405(12) Uani d . 1 . .
H H7B1 0.4947 0.3497 0.7256 0.061 Uiso calc R 1 . .
H H7B2 0.4155 0.3612 0.6760 0.061 Uiso calc R 1 . .
H H7B3 0.4700 0.3323 0.6361 0.061 Uiso calc R 1 . .
C C8B 0.4584(3) 0.16213(18) 0.6839(3) 0.0398(12) Uani d . 1 . .
H H8B1 0.4935 0.1477 0.7272 0.060 Uiso calc R 1 . .
H H8B2 0.4815 0.1696 0.6404 0.060 Uiso calc R 1 . .
H H8B3 0.4188 0.1401 0.6655 0.060 Uiso calc R 1 . .
C C9B 0.3008(3) 0.24724(19) 0.8378(3) 0.0382(11) Uani d . 1 . .
H H9B1 0.2718 0.2186 0.8265 0.057 Uiso calc R 1 . .
H H9B2 0.2696 0.2749 0.8263 0.057 Uiso calc R 1 . .
H H9B3 0.3255 0.2475 0.8936 0.057 Uiso calc R 1 . .
C C10B 0.3535(3) 0.33723(17) 0.7913(3) 0.0332(11) Uani d . 1 . .
H H10C 0.3883 0.3628 0.7893 0.040 Uiso calc R 1 . .
H H10D 0.3479 0.3341 0.8463 0.040 Uiso calc R 1 . .
S S11B 0.26757(7) 0.35051(5) 0.72558(8) 0.0377(3) Uani d . 1 . .
C C12B 0.2455(3) 0.40530(18) 0.7586(3) 0.0382(12) Uani d . 1 . .
C C13B 0.2810(3) 0.43125(19) 0.8219(3) 0.0406(12) Uani d . 1 . .
H H13B 0.3242 0.4194 0.8542 0.049 Uiso calc R 1 . .
C C14B 0.2548(4) 0.4742(2) 0.8392(4) 0.0572(16) Uani d . 1 . .
H H14B 0.2797 0.4921 0.8831 0.069 Uiso calc R 1 . .
C C15B 0.1923(4) 0.4911(3) 0.7924(5) 0.075(2) Uani d . 1 . .
H H15B 0.1739 0.5208 0.8037 0.090 Uiso calc R 1 . .
C C16B 0.1566(4) 0.4652(2) 0.7299(4) 0.067(2) Uani d . 1 . .
H H16B 0.1132 0.4767 0.6978 0.080 Uiso calc R 1 . .
N N17B 0.1835(3) 0.42248(18) 0.7136(3) 0.0499(12) Uani d . 1 . .
O O18B 0.1489(2) 0.39674(17) 0.6537(3) 0.0663(13) Uani d . 1 . .
C C19B 0.3582(3) 0.15936(17) 0.7902(3) 0.0329(10) Uani d . 1 . .
H H19C 0.3529 0.1619 0.8454 0.039 Uiso calc R 1 . .
H H19D 0.3943 0.1348 0.7876 0.039 Uiso calc R 1 . .
S S20B 0.27253(7) 0.14445(5) 0.72502(8) 0.0393(3) Uani d . 1 . .
C C21B 0.2492(3) 0.09375(18) 0.7691(3) 0.0349(11) Uani d . 1 . .
C C22B 0.2879(3) 0.07029(17) 0.8353(3) 0.0350(11) Uani d . 1 . .
H H22B 0.3346 0.0810 0.8600 0.042 Uiso calc R 1 . .
C C23B 0.2592(3) 0.0317(2) 0.8653(4) 0.0482(14) Uani d . 1 . .
H H23B 0.2854 0.0158 0.9108 0.058 Uiso calc R 1 . .
C C24B 0.1902(4) 0.0163(2) 0.8272(4) 0.0574(16) Uani d . 1 . .
H H24B 0.1690 -0.0100 0.8471 0.069 Uiso calc R 1 . .
C C25B 0.1544(3) 0.0392(2) 0.7619(4) 0.0559(16) Uani d . 1 . .
H H25B 0.1081 0.0284 0.7358 0.067 Uiso calc R 1 . .
N N26B 0.1832(2) 0.07725(16) 0.7330(3) 0.0408(10) Uani d . 1 . .
O O27B 0.1471(2) 0.09961(17) 0.6701(2) 0.0553(11) Uani d . 1 . .
C C1C 0.7142(4) 0.1111(2) 0.2024(4) 0.0526(15) Uani d . 1 . .
C C2C 0.7057(4) 0.1187(3) 0.1208(4) 0.0638(18) Uani d . 1 . .
C C3C 0.7661(5) 0.1270(3) 0.0913(5) 0.081(2) Uani d . 1 . .
H H3C 0.7604 0.1319 0.0362 0.098 Uiso calc R 1 . .
C C4C 0.8339(4) 0.1285(3) 0.1386(5) 0.069(2) Uani d . 1 . .
C C5C 0.8430(4) 0.1216(2) 0.2216(5) 0.0617(18) Uani d . 1 . .
C C6C 0.7820(4) 0.1122(2) 0.2518(4) 0.0532(15) Uani d . 1 . .
C C7C 0.6323(5) 0.1158(4) 0.0647(5) 0.108(3) Uani d . 1 . .
H H7C1 0.6017 0.0940 0.0861 0.162 Uiso calc R 1 . .
H H7C2 0.6377 0.1045 0.0131 0.162 Uiso calc R 1 . .
H H7C3 0.6102 0.1472 0.0588 0.162 Uiso calc R 1 . .
C C8C 0.8968(5) 0.1391(4) 0.1023(7) 0.110(3) Uani d . 1 . .
H H8C1 0.8830 0.1340 0.0451 0.165 Uiso calc R 1 . .
H H8C2 0.9369 0.1183 0.1251 0.165 Uiso calc R 1 . .
H H8C3 0.9116 0.1720 0.1129 0.165 Uiso calc R 1 . .
C C9C 0.7924(5) 0.1012(3) 0.3397(5) 0.086(2) Uani d . 1 . .
H H9C1 0.7925 0.1306 0.3691 0.130 Uiso calc R 1 . .
H H9C2 0.8383 0.0849 0.3582 0.130 Uiso calc R 1 . .
H H9C3 0.7532 0.0810 0.3481 0.130 Uiso calc R 1 . .
C C10C 0.6482(4) 0.0999(2) 0.2332(4) 0.0593(17) Uani d . 1 . .
H H10E 0.6058 0.1163 0.2015 0.071 Uiso calc R 1 . .
H H10F 0.6549 0.1099 0.2889 0.071 Uiso calc R 1 . .
S S11C 0.63672(9) 0.03638(5) 0.22455(10) 0.0514(4) Uani d . 1 . .
C C12C 0.5644(3) 0.02772(19) 0.2683(3) 0.0424(13) Uani d . 1 . .
C C13C 0.5306(3) 0.05998(19) 0.3080(3) 0.0436(13) Uani d . 1 . .
H H13C 0.5463 0.0918 0.3125 0.052 Uiso calc R 1 . .
C C14C 0.4747(3) 0.0463(2) 0.3408(3) 0.0489(14) Uani d . 1 . .
H H14C 0.4517 0.0684 0.3680 0.059 Uiso calc R 1 . .
C C15C 0.4525(4) 0.0002(2) 0.3337(4) 0.0596(17) Uani d . 1 . .
H H15C 0.4135 -0.0098 0.3554 0.072 Uiso calc R 1 . .
C C16C 0.4867(3) -0.0316(2) 0.2951(4) 0.0544(15) Uani d . 1 . .
H H16C 0.4714 -0.0635 0.2900 0.065 Uiso calc R 1 . .
N N17C 0.5416(3) -0.01772(16) 0.2647(3) 0.0475(12) Uani d . 1 . .
O O18C 0.5769(3) -0.04903(15) 0.2304(3) 0.0674(13) Uani d . 1 . .
C C19C 0.9155(4) 0.1218(3) 0.2752(5) 0.078(2) Uani d . 1 . .
H H19E 0.9116 0.1265 0.3305 0.093 Uiso calc R 1 . .
H H19F 0.9450 0.1476 0.2606 0.093 Uiso calc R 1 . .
S S20C 0.95587(12) 0.06530(8) 0.26411(16) 0.0939(8) Uani d . 1 . .
C C21C 1.0041(4) 0.0522(3) 0.3585(6) 0.079(2) Uani d . 1 . .
C C22C 1.0160(4) 0.0793(3) 0.4268(5) 0.072(2) Uani d . 1 . .
H H22C 0.9958 0.1099 0.4251 0.086 Uiso calc R 1 . .
C C23C 1.0572(4) 0.0622(4) 0.4983(6) 0.089(3) Uani d . 1 . .
H H23C 1.0650 0.0808 0.5448 0.107 Uiso calc R 1 . .
C C24C 1.0857(5) 0.0186(5) 0.4995(9) 0.122(4) Uani d . 1 . .
H H24C 1.1123 0.0063 0.5479 0.147 Uiso calc R 1 . .
C C25C 1.0767(5) -0.0092(5) 0.4301(12) 0.143(6) Uani d . 1 . .
H H25C 1.0990 -0.0392 0.4314 0.171 Uiso calc R 1 . .
N N26C 1.0342(4) 0.0084(3) 0.3592(7) 0.105(3) Uani d . 1 . .
O O27C 1.0226(3) -0.0162(2) 0.2924(6) 0.138(3) Uani d . 1 . .
C C1D 0.8467(3) 0.2281(2) 0.8069(4) 0.0456(13) Uani d . 1 . .
C C2D 0.8497(3) 0.2383(2) 0.7284(4) 0.0502(15) Uani d . 1 . .
C C3D 0.7856(3) 0.2465(2) 0.6742(4) 0.0564(16) Uani d . 1 . .
H H3D 0.7873 0.2542 0.6214 0.068 Uiso calc R 1 . .
C C4D 0.7188(3) 0.2440(2) 0.6941(4) 0.0517(15) Uani d . 1 . .
C C5D 0.7166(3) 0.2327(2) 0.7725(4) 0.0447(13) Uani d . 1 . .
C C6D 0.7806(3) 0.22585(19) 0.8290(4) 0.0439(13) Uani d . 1 . .
C C7D 0.9192(4) 0.2394(3) 0.7015(5) 0.070(2) Uani d . 1 . .
H H7D1 0.9093 0.2446 0.6444 0.105 Uiso calc R 1 . .
H H7D2 0.9443 0.2094 0.7142 0.105 Uiso calc R 1 . .
H H7D3 0.9492 0.2651 0.7285 0.105 Uiso calc R 1 . .
C C8D 0.6514(4) 0.2517(3) 0.6306(4) 0.075(2) Uani d . 1 . .
H H8D1 0.6645 0.2629 0.5823 0.112 Uiso calc R 1 . .
H H8D2 0.6211 0.2753 0.6486 0.112 Uiso calc R 1 . .
H H8D3 0.6250 0.2220 0.6198 0.112 Uiso calc R 1 . .
C C9D 0.7774(4) 0.2164(3) 0.9135(4) 0.0593(17) Uani d . 1 . .
H H9D1 0.7398 0.2359 0.9276 0.089 Uiso calc R 1 . .
H H9D2 0.8238 0.2243 0.9482 0.089 Uiso calc R 1 . .
H H9D3 0.7667 0.1831 0.9197 0.089 Uiso calc R 1 . .
C C10D 0.9152(3) 0.2189(2) 0.8675(4) 0.0554(16) Uani d . 1 . .
H H10G 0.9526 0.2065 0.8416 0.066 Uiso calc R 1 . .
H H10H 0.9067 0.1953 0.9064 0.066 Uiso calc R 1 . .
S S11D 0.94381(9) 0.27323(6) 0.91574(11) 0.0601(5) Uani d . 1 . .
C C12D 1.0052(3) 0.2542(3) 1.0004(4) 0.0633(19) Uani d . 1 . .
C C13D 1.0248(3) 0.2096(3) 1.0250(4) 0.066(2) Uani d . 1 . .
H H13D 1.0057 0.1834 0.9932 0.079 Uiso calc R 1 . .
C C14D 1.0731(4) 0.2025(4) 1.0972(5) 0.079(3) Uani d . 1 . .
H H14D 1.0852 0.1713 1.1153 0.095 Uiso calc R 1 . .
C C15D 1.1029(4) 0.2398(5) 1.1420(5) 0.105(4) Uani d . 1 . .
H H15D 1.1373 0.2349 1.1899 0.126 Uiso calc R 1 . .
C C16D 1.0824(4) 0.2844(5) 1.1168(5) 0.094(3) Uani d . 1 . .
H H16D 1.1012 0.3108 1.1482 0.113 Uiso calc R 1 . .
N N17D 1.0347(3) 0.2908(3) 1.0462(4) 0.080(2) Uani d . 1 . .
O O18D 1.0153(4) 0.3326(3) 1.0222(4) 0.109(2) Uani d . 1 . .
C C19D 0.6460(3) 0.2274(2) 0.7959(4) 0.0474(14) Uani d . 1 . .
H H19G 0.6500 0.2033 0.8378 0.057 Uiso calc R 1 . .
H H19H 0.6087 0.2171 0.7499 0.057 Uiso calc R 1 . .
S S20D 0.62144(8) 0.28440(5) 0.83182(9) 0.0477(4) Uani d . 1 . .
C C21D 0.5598(3) 0.2675(2) 0.8869(3) 0.0410(12) Uani d . 1 . .
C C22D 0.5383(3) 0.2225(2) 0.9038(3) 0.0429(13) Uani d . 1 . .
H H22D 0.5573 0.1957 0.8826 0.051 Uiso calc R 1 . .
C C23D 0.4897(3) 0.2165(2) 0.9509(3) 0.0482(14) Uani d . 1 . .
H H23D 0.4754 0.1858 0.9630 0.058 Uiso calc R 1 . .
C C24D 0.4624(3) 0.2559(2) 0.9801(3) 0.0478(14) Uani d . 1 . .
H H24D 0.4293 0.2522 1.0131 0.057 Uiso calc R 1 . .
C C25D 0.4823(3) 0.3002(2) 0.9625(3) 0.0477(14) Uani d . 1 . .
H H25D 0.4619 0.3271 0.9816 0.057 Uiso calc R 1 . .
N N26D 0.5311(2) 0.30539(16) 0.9175(3) 0.0435(11) Uani d . 1 . .
O O27D 0.5517(3) 0.34769(15) 0.9017(3) 0.0615(12) Uani d . 1 . .
O O1W 0.5593(3) 0.08658(18) 0.5339(3) 0.0748(14) Uani d U 1 . .
H H1W 0.5149 0.0851 0.5153 0.112 Uiso d R 1 . .
H H2W 0.5674 0.1045 0.5733 0.112 Uiso d R 1 . .
O O2W 0.5159(3) 0.0854(2) 0.8926(4) 0.1020(19) Uani d U 1 . .
H H2WA 0.5242 0.1094 0.8677 0.153 Uiso d R 1 . .
H H2WB 0.4835 0.0693 0.8639 0.153 Uiso d R 1 . .
O O3W 0.6392(4) 0.1123(3) 0.6854(5) 0.130(3) Uani d U 1 . .
H H3WA 0.6650 0.0895 0.6834 0.195 Uiso d R 1 . .
H H3WB 0.6369 0.1131 0.7337 0.195 Uiso d R 1 . .
O O4W 0.6339(5) 0.1156(3) 0.8479(5) 0.149(3) Uani d U 1 . .
H H4WA 0.6634 0.0934 0.8588 0.224 Uiso d R 1 . .
H H4WB 0.5926 0.1046 0.8308 0.224 Uiso d R 1 . .
O O5W 0.9258(6) 0.0976(4) 0.7553(7) 0.200(4) Uani d U 1 . .
H H5WA 0.9527 0.0740 0.7657 0.300 Uiso d R 1 . .
H H5WB 0.9132 0.1065 0.7963 0.300 Uiso d R 1 . .
O O6W 0.7882(6) 0.1220(4) 0.7263(7) 0.193(4) Uani d U 1 . .
H H6WA 0.7757 0.1076 0.6832 0.289 Uiso d R 1 . .
H H6WB 0.8252 0.1093 0.7536 0.289 Uiso d R 1 . .
O O7W 0.9543(6) 0.1005(4) 0.9214(7) 0.205(5) Uani d U 1 . .
H H7WA 0.9914 0.0874 0.9133 0.307 Uiso d R 1 . .
H H7WB 0.9187 0.0924 0.8861 0.307 Uiso d R 1 . .
O O8W 1.0027(8) 0.3781(5) 1.1626(9) 0.265(7) Uani d U 1 . .
H H8WA 0.9882 0.3636 1.1199 0.397 Uiso d R 1 . .
H H8WB 1.0465 0.3847 1.1653 0.397 Uiso d R 1 . .
O O9W 0.7761(8) 0.0842(5) 0.8857(9) 0.261(7) Uani d U 1 . .
H H9WA 0.7846 0.0757 0.8424 0.391 Uiso d R 1 . .
H H9WB 0.8147 0.0916 0.9170 0.391 Uiso d R 1 . .
O O10W 1.0676(9) 0.4403(6) 0.5238(10) 0.288(7) Uani d U 1 . .
H H10W 1.0605 0.4680 0.5372 0.431 Uiso d R 1 . .
H H10X 1.0298 0.4246 0.5196 0.431 Uiso d R 1 . .
O O11W 0.8815(12) 0.0344(8) 0.9965(15) 0.400(12) Uani d U 1 . .
H H11W 0.8674 0.0158 1.0275 0.600 Uiso d R 1 . .
H H11Y 0.8516 0.0347 0.9530 0.600 Uiso d R 1 . .
C C1L 0.7927(8) 0.3770(7) 1.0364(12) 0.099(6) Uani d PDU 0.50 A 1
O O2L 0.7923(10) 0.4213(7) 1.0331(12) 0.162(7) Uani d PU 0.50 A 1
C C3L 0.7200(9) 0.3567(8) 1.0329(14) 0.112(7) Uani d PDU 0.50 A 1
H H3L1 0.7083 0.3534 1.0848 0.167 Uiso d PR 0.50 A 1
H H3L2 0.7161 0.3259 1.0068 0.167 Uiso d PR 0.50 A 1
H H3L3 0.6865 0.3788 1.0007 0.167 Uiso d PR 0.50 A 1
C C4L 0.8648(11) 0.3539(9) 1.0470(17) 0.151(10) Uani d PDU 0.50 A 1
H H4L1 0.8814 0.3583 0.9980 0.227 Uiso d PR 0.50 A 1
H H4L2 0.8607 0.3202 1.0570 0.227 Uiso d PR 0.50 A 1
H H4L3 0.8992 0.3683 1.0910 0.227 Uiso d PR 0.50 A 1
O O12W 0.6717(13) 0.3857(8) 0.9632(14) 0.203(9) Uani d PU 0.50 B 2
H H12W 0.6333 0.3791 0.9309 0.305 Uiso d PR 0.50 B 2
H H12X 0.6820 0.3639 0.9964 0.305 Uiso d PR 0.50 B 2

loop_
_atom_site_aniso_label
_atom_site_aniso_U_11
_atom_site_aniso_U_22
_atom_site_aniso_U_33
_atom_site_aniso_U_12
_atom_site_aniso_U_13
_atom_site_aniso_U_23
C1A 0.021(2) 0.039(3) 0.028(2) 0.0038(19) 0.0085(18) 0.0005(19)
C2A 0.021(2) 0.042(3) 0.029(2) 0.0032(19) 0.0091(19) 0.004(2)
C3A 0.025(2) 0.054(3) 0.026(2) 0.001(2) 0.0071(19) 0.000(2)
C4A 0.027(2) 0.049(3) 0.030(3) -0.004(2) 0.011(2) -0.006(2)
C5A 0.030(2) 0.034(2) 0.029(2) -0.0029(19) 0.010(2) 0.0000(19)
C6A 0.024(2) 0.041(3) 0.025(2) 0.000(2) 0.0083(18) -0.002(2)
C7A 0.040(3) 0.055(3) 0.037(3) 0.011(3) 0.006(2) 0.010(2)
C8A 0.043(3) 0.053(3) 0.037(3) -0.003(3) 0.004(2) -0.012(2)
C9A 0.032(2) 0.042(3) 0.029(2) 0.002(2) 0.002(2) 0.002(2)
C10A 0.032(2) 0.037(3) 0.033(3) 0.000(2) 0.012(2) -0.002(2)
S11A 0.0328(6) 0.0377(7) 0.0411(7) -0.0024(5) 0.0160(5) -0.0024(5)
C12A 0.039(3) 0.042(3) 0.029(3) -0.009(2) 0.006(2) -0.001(2)
C13A 0.043(3) 0.049(3) 0.053(3) -0.008(3) 0.015(3) -0.014(3)
C14A 0.062(4) 0.060(4) 0.071(5) -0.003(3) 0.022(4) -0.025(3)
C15A 0.068(4) 0.047(3) 0.060(4) -0.018(3) 0.008(3) -0.011(3)
C16A 0.057(4) 0.054(4) 0.045(3) -0.021(3) 0.011(3) -0.007(3)
N17A 0.039(2) 0.052(3) 0.032(2) -0.012(2) 0.0103(19) 0.000(2)
O18A 0.041(2) 0.063(3) 0.046(2) -0.0110(19) 0.0195(18) -0.0042(19)
C19A 0.036(3) 0.037(3) 0.031(3) -0.004(2) 0.006(2) 0.003(2)
S20A 0.0434(7) 0.0348(6) 0.0373(7) 0.0060(5) 0.0153(6) 0.0058(5)
C21A 0.052(3) 0.036(3) 0.029(3) 0.008(2) 0.006(2) -0.002(2)
C22A 0.066(4) 0.036(3) 0.041(3) 0.000(3) 0.011(3) 0.004(2)
C23A 0.089(5) 0.042(3) 0.061(4) 0.000(3) 0.010(4) 0.015(3)
C24A 0.097(6) 0.050(4) 0.070(5) 0.023(4) 0.010(4) 0.018(4)
C25A 0.069(4) 0.046(3) 0.059(4) 0.020(3) 0.002(3) 0.000(3)
N26A 0.055(3) 0.041(2) 0.039(3) 0.012(2) 0.009(2) -0.001(2)
O27A 0.054(2) 0.054(2) 0.054(2) 0.011(2) 0.024(2) 0.000(2)
C1B 0.024(2) 0.035(2) 0.022(2) 0.0044(18) 0.0010(18) -0.0006(19)
C2B 0.025(2) 0.036(2) 0.024(2) -0.0039(19) 0.0051(18) 0.0021(19)
C3B 0.023(2) 0.039(2) 0.026(2) 0.0013(19) 0.0052(18) -0.002(2)
C4B 0.026(2) 0.036(2) 0.020(2) 0.0039(19) 0.0025(18) -0.0018(18)
C5B 0.023(2) 0.033(2) 0.026(2) -0.0003(18) 0.0037(18) 0.0045(19)
C6B 0.025(2) 0.038(2) 0.022(2) 0.0025(19) 0.0074(17) 0.0039(19)
C7B 0.041(3) 0.041(3) 0.043(3) -0.006(2) 0.014(2) 0.003(2)
C8B 0.039(3) 0.042(3) 0.041(3) 0.008(2) 0.014(2) -0.006(2)
C9B 0.037(3) 0.047(3) 0.035(3) 0.003(2) 0.017(2) 0.006(2)
C10B 0.030(2) 0.038(3) 0.031(3) 0.001(2) 0.006(2) -0.002(2)
S11B 0.0388(7) 0.0389(7) 0.0331(7) 0.0101(5) 0.0034(5) -0.0037(5)
C12B 0.038(3) 0.039(3) 0.040(3) 0.012(2) 0.012(2) 0.005(2)
C13B 0.044(3) 0.043(3) 0.034(3) 0.006(2) 0.009(2) -0.001(2)
C14B 0.062(4) 0.051(4) 0.055(4) 0.012(3) 0.005(3) -0.012(3)
C15B 0.081(5) 0.060(4) 0.081(5) 0.035(4) 0.010(4) -0.015(4)
C16B 0.057(4) 0.067(4) 0.070(5) 0.029(3) -0.001(3) -0.013(4)
N17B 0.052(3) 0.053(3) 0.043(3) 0.017(2) 0.007(2) -0.006(2)
O18B 0.051(3) 0.073(3) 0.065(3) 0.020(2) -0.009(2) -0.019(2)
C19B 0.030(2) 0.033(2) 0.035(3) -0.0011(19) 0.006(2) 0.000(2)
S20B 0.0338(7) 0.0471(7) 0.0343(7) -0.0053(6) 0.0013(5) 0.0100(6)
C21B 0.035(3) 0.037(3) 0.035(3) -0.001(2) 0.014(2) -0.003(2)
C22B 0.034(3) 0.033(3) 0.039(3) 0.000(2) 0.011(2) -0.003(2)
C23B 0.062(4) 0.041(3) 0.044(3) -0.005(3) 0.016(3) 0.000(2)
C24B 0.065(4) 0.050(4) 0.059(4) -0.020(3) 0.018(3) -0.001(3)
C25B 0.046(3) 0.062(4) 0.059(4) -0.023(3) 0.011(3) -0.006(3)
N26B 0.033(2) 0.048(3) 0.039(2) -0.0086(19) 0.0043(19) -0.003(2)
O27B 0.035(2) 0.084(3) 0.044(2) -0.004(2) 0.0017(18) 0.008(2)
C1C 0.064(4) 0.037(3) 0.060(4) 0.000(3) 0.022(3) 0.009(3)
C2C 0.065(4) 0.066(4) 0.059(4) -0.003(3) 0.012(3) 0.017(3)
C3C 0.096(6) 0.089(6) 0.060(5) -0.024(5) 0.017(4) 0.018(4)
C4C 0.068(5) 0.067(4) 0.081(5) -0.014(4) 0.035(4) 0.011(4)
C5C 0.054(4) 0.048(4) 0.082(5) -0.015(3) 0.012(4) 0.002(3)
C6C 0.060(4) 0.043(3) 0.054(4) -0.006(3) 0.009(3) 0.004(3)
C7C 0.089(6) 0.147(9) 0.075(6) -0.019(6) -0.011(5) 0.040(6)
C8C 0.102(7) 0.113(8) 0.130(9) -0.033(6) 0.060(7) 0.017(6)
C9C 0.098(6) 0.096(6) 0.060(5) -0.019(5) 0.007(4) 0.004(4)
C10C 0.063(4) 0.044(3) 0.074(5) 0.002(3) 0.022(4) 0.007(3)
S11C 0.0588(9) 0.0413(8) 0.0623(10) 0.0041(7) 0.0314(8) -0.0012(7)
C12C 0.047(3) 0.042(3) 0.043(3) 0.010(2) 0.019(3) 0.004(2)
C13C 0.049(3) 0.035(3) 0.047(3) 0.011(2) 0.012(3) 0.002(2)
C14C 0.056(4) 0.053(3) 0.042(3) 0.019(3) 0.021(3) 0.002(3)
C15C 0.057(4) 0.066(4) 0.064(4) 0.011(3) 0.030(3) 0.009(3)
C16C 0.053(4) 0.049(3) 0.067(4) 0.002(3) 0.026(3) -0.001(3)
N17C 0.052(3) 0.040(2) 0.057(3) 0.006(2) 0.025(2) -0.006(2)
O18C 0.076(3) 0.048(2) 0.094(4) 0.001(2) 0.052(3) -0.019(2)
C19C 0.065(5) 0.060(4) 0.106(6) -0.019(4) 0.017(4) -0.015(4)
S20C 0.0694(13) 0.0738(13) 0.1220(19) -0.0054(10) -0.0143(13) -0.0388(13)
C21C 0.041(4) 0.053(4) 0.138(8) -0.018(3) 0.010(4) -0.006(4)
C22C 0.057(4) 0.065(4) 0.092(6) -0.021(3) 0.013(4) 0.004(4)
C23C 0.060(5) 0.099(7) 0.114(8) -0.005(5) 0.029(5) 0.029(6)
C24C 0.063(6) 0.129(11) 0.169(13) -0.020(7) 0.013(7) 0.056(9)
C25C 0.046(5) 0.099(9) 0.28(2) -0.002(5) 0.034(9) 0.057(11)
N26C 0.042(4) 0.066(5) 0.206(10) -0.013(3) 0.025(5) -0.005(6)
O27C 0.060(4) 0.086(4) 0.259(10) -0.014(3) 0.020(5) -0.074(6)
C1D 0.035(3) 0.044(3) 0.054(4) 0.002(2) 0.003(3) -0.007(3)
C2D 0.027(3) 0.067(4) 0.057(4) -0.002(3) 0.010(3) -0.005(3)
C3D 0.048(4) 0.078(5) 0.044(3) -0.005(3) 0.012(3) -0.001(3)
C4D 0.033(3) 0.071(4) 0.049(3) -0.001(3) 0.005(3) -0.005(3)
C5D 0.032(3) 0.049(3) 0.053(3) 0.000(2) 0.010(3) -0.007(3)
C6D 0.036(3) 0.041(3) 0.054(3) -0.002(2) 0.007(3) -0.002(3)
C7D 0.042(4) 0.104(6) 0.069(5) -0.009(4) 0.022(3) -0.005(4)
C8D 0.047(4) 0.118(7) 0.053(4) 0.003(4) -0.002(3) 0.001(4)
C9D 0.054(4) 0.071(4) 0.050(4) 0.000(3) 0.005(3) 0.010(3)
C10D 0.040(3) 0.055(4) 0.068(4) 0.009(3) 0.004(3) 0.005(3)
S11D 0.0495(9) 0.0620(10) 0.0604(10) -0.0073(8) -0.0058(8) 0.0062(8)
C12D 0.038(3) 0.103(6) 0.051(4) -0.018(4) 0.013(3) 0.002(4)
C13D 0.038(3) 0.105(6) 0.061(4) 0.015(3) 0.024(3) 0.030(4)
C14D 0.045(4) 0.140(8) 0.058(5) 0.026(5) 0.023(4) 0.038(5)
C15D 0.041(4) 0.230(14) 0.046(5) -0.005(6) 0.015(4) 0.025(7)
C16D 0.056(5) 0.182(11) 0.046(4) -0.035(6) 0.013(4) -0.011(6)
N17D 0.058(4) 0.121(6) 0.059(4) -0.026(4) 0.008(3) 0.012(4)
O18D 0.129(6) 0.101(5) 0.078(4) -0.041(4) -0.016(4) -0.008(4)
C19D 0.039(3) 0.049(3) 0.055(4) 0.000(3) 0.011(3) -0.005(3)
S20D 0.0416(8) 0.0481(8) 0.0562(9) 0.0020(6) 0.0168(7) 0.0058(7)
C21D 0.031(3) 0.054(3) 0.035(3) 0.005(2) 0.002(2) 0.007(2)
C22D 0.035(3) 0.049(3) 0.042(3) 0.003(2) 0.003(2) 0.000(2)
C23D 0.041(3) 0.060(4) 0.040(3) -0.014(3) 0.002(3) 0.009(3)
C24D 0.045(3) 0.069(4) 0.028(3) 0.000(3) 0.005(2) 0.000(3)
C25D 0.048(3) 0.058(4) 0.036(3) 0.013(3) 0.008(3) 0.003(3)
N26D 0.043(3) 0.045(3) 0.041(3) 0.004(2) 0.007(2) 0.009(2)
O27D 0.075(3) 0.048(2) 0.071(3) 0.009(2) 0.036(3) 0.008(2)
O1W 0.069(2) 0.079(2) 0.076(2) -0.0017(16) 0.0165(16) 0.0021(16)
O2W 0.098(2) 0.109(2) 0.098(2) 0.0162(18) 0.0213(18) -0.0101(18)
O3W 0.130(3) 0.133(3) 0.128(3) -0.0046(19) 0.0297(19) -0.0010(19)
O4W 0.156(3) 0.146(3) 0.146(3) -0.0083(19) 0.034(2) 0.0006(19)
O5W 0.199(5) 0.199(5) 0.201(5) -0.001(2) 0.043(2) -0.001(2)
O6W 0.191(5) 0.191(5) 0.195(5) 0.001(2) 0.041(2) -0.001(2)
O7W 0.206(5) 0.204(5) 0.205(5) -0.003(2) 0.046(2) 0.000(2)
O8W 0.265(7) 0.265(7) 0.264(7) -0.002(2) 0.060(2) 0.000(2)
O9W 0.263(7) 0.259(7) 0.261(7) -0.001(2) 0.059(2) -0.002(2)
O10W 0.289(8) 0.286(8) 0.286(8) 0.001(2) 0.060(3) 0.001(2)
O11W 0.400(12) 0.400(12) 0.400(12) -0.002(2) 0.089(3) 0.000(2)
O12W 0.204(9) 0.203(9) 0.203(9) -0.001(2) 0.046(3) 0.000(2)
C1L 0.099(6) 0.099(6) 0.099(6) -0.001(2) 0.021(2) 0.001(2)
O2L 0.162(7) 0.161(7) 0.162(7) 0.001(2) 0.034(2) 0.000(2)
C3L 0.111(7) 0.112(7) 0.112(7) 0.000(2) 0.024(2) 0.000(2)
C4L 0.152(10) 0.151(10) 0.151(10) 0.002(2) 0.034(3) 0.001(2)

loop_
_atom_type_symbol
_atom_type_description
_atom_type_scat_dispersion_real
_atom_type_scat_dispersion_imag
_atom_type_scat_source
C C 0.0033 0.0016 'International Tables Vol C Tables 4.2.6.8 and 6.1.1.4'
H H 0.0000 0.0000 'International Tables Vol C Tables 4.2.6.8 and 6.1.1.4'
N N 0.0061 0.0033 'International Tables Vol C Tables 4.2.6.8 and 6.1.1.4'
O O 0.0106 0.0060 'International Tables Vol C Tables 4.2.6.8 and 6.1.1.4'
S S 0.1246 0.1234 'International Tables Vol C Tables 4.2.6.8 and 6.1.1.4'

loop_
_geom_angle_atom_site_label_1
_geom_angle_atom_site_label_2
_geom_angle_atom_site_label_3
_geom_angle_site_symmetry_1
_geom_angle_site_symmetry_3
_geom_angle
_geom_angle_publ_flag
C2A C1A C6A . . 120.3(4) ?
C2A C1A C10A . . 119.3(4) ?
C6A C1A C10A . . 120.4(4) ?
C3A C2A C1A . . 118.4(4) ?
C3A C2A C7A . . 119.5(5) ?
C1A C2A C7A . . 122.1(5) ?
C4A C3A C2A . . 123.3(5) ?
C4A C3A H3A . . 118.4 ?
C2A C3A H3A . . 118.4 ?
C3A C4A C5A . . 117.7(5) ?
C3A C4A C8A . . 120.2(5) ?
C5A C4A C8A . . 122.1(5) ?
C6A C5A C4A . . 120.6(4) ?
C6A C5A C19A . . 120.2(4) ?
C4A C5A C19A . . 119.1(4) ?
C5A C6A C1A . . 119.6(4) ?
C5A C6A C9A . . 120.3(4) ?
C1A C6A C9A . . 120.1(4) ?
C2A C7A H7A1 . . 109.5 ?
C2A C7A H7A2 . . 109.5 ?
H7A1 C7A H7A2 . . 109.5 ?
C2A C7A H7A3 . . 109.5 ?
H7A1 C7A H7A3 . . 109.5 ?
H7A2 C7A H7A3 . . 109.5 ?
C4A C8A H8A1 . . 109.5 ?
C4A C8A H8A2 . . 109.5 ?
H8A1 C8A H8A2 . . 109.5 ?
C4A C8A H8A3 . . 109.5 ?
H8A1 C8A H8A3 . . 109.5 ?
H8A2 C8A H8A3 . . 109.5 ?
C6A C9A H9A1 . . 109.5 ?
C6A C9A H9A2 . . 109.5 ?
H9A1 C9A H9A2 . . 109.5 ?
C6A C9A H9A3 . . 109.5 ?
H9A1 C9A H9A3 . . 109.5 ?
H9A2 C9A H9A3 . . 109.5 ?
C1A C10A S11A . . 107.5(3) ?
C1A C10A H10A . . 110.2 ?
S11A C10A H10A . . 110.2 ?
C1A C10A H10B . . 110.2 ?
S11A C10A H10B . . 110.2 ?
H10A C10A H10B . . 108.5 ?
C12A S11A C10A . . 101.1(2) ?
N17A C12A C13A . . 119.5(5) ?
N17A C12A S11A . . 113.1(4) ?
C13A C12A S11A . . 127.4(4) ?
C12A C13A C14A . . 119.0(6) ?
C12A C13A H13A . . 120.5 ?
C14A C13A H13A . . 120.5 ?
C15A C14A C13A . . 119.9(6) ?
C15A C14A H14A . . 120.1 ?
C13A C14A H14A . . 120.1 ?
C16A C15A C14A . . 118.9(6) ?
C16A C15A H15A . . 120.6 ?
C14A C15A H15A . . 120.6 ?
N17A C16A C15A . . 121.9(6) ?
N17A C16A H16A . . 119.1 ?
C15A C16A H16A . . 119.1 ?
O18A N17A C16A . . 121.3(5) ?
O18A N17A C12A . . 118.0(4) ?
C16A N17A C12A . . 120.7(5) ?
C5A C19A S20A . . 106.5(3) ?
C5A C19A H19A . . 110.4 ?
S20A C19A H19A . . 110.4 ?
C5A C19A H19B . . 110.4 ?
S20A C19A H19B . . 110.4 ?
H19A C19A H19B . . 108.6 ?
C21A S20A C19A . . 101.7(3) ?
N26A C21A C22A . . 119.5(5) ?
N26A C21A S20A . . 112.3(4) ?
C22A C21A S20A . . 128.2(4) ?
C23A C22A C21A . . 119.4(6) ?
C23A C22A H22A . . 120.3 ?
C21A C22A H22A . . 120.3 ?
C24A C23A C22A . . 119.4(7) ?
C24A C23A H23A . . 120.3 ?
C22A C23A H23A . . 120.3 ?
C25A C24A C23A . . 120.7(6) ?
C25A C24A H24A . . 119.6 ?
C23A C24A H24A . . 119.6 ?
N26A C25A C24A . . 120.3(6) ?
N26A C25A H25A . . 119.8 ?
C24A C25A H25A . . 119.8 ?
O27A N26A C25A . . 121.3(5) ?
O27A N26A C21A . . 118.0(4) ?
C25A N26A C21A . . 120.7(6) ?
C2B C1B C6B . . 119.5(4) ?
C2B C1B C10B . . 119.8(4) ?
C6B C1B C10B . . 120.7(4) ?
C3B C2B C1B . . 119.1(4) ?
C3B C2B C7B . . 119.0(4) ?
C1B C2B C7B . . 121.9(4) ?
C2B C3B C4B . . 122.1(4) ?
C2B C3B H3B . . 118.7 ?
C4B C3B H3B . . 118.7 ?
C3B C4B C5B . . 119.0(4) ?
C3B C4B C8B . . 119.1(4) ?
C5B C4B C8B . . 121.9(4) ?
C4B C5B C6B . . 120.2(4) ?
C4B C5B C19B . . 119.6(4) ?
C6B C5B C19B . . 120.2(4) ?
C5B C6B C1B . . 120.1(4) ?
C5B C6B C9B . . 120.1(4) ?
C1B C6B C9B . . 119.8(4) ?
C2B C7B H7B1 . . 109.5 ?
C2B C7B H7B2 . . 109.5 ?
H7B1 C7B H7B2 . . 109.5 ?
C2B C7B H7B3 . . 109.5 ?
H7B1 C7B H7B3 . . 109.5 ?
H7B2 C7B H7B3 . . 109.5 ?
C4B C8B H8B1 . . 109.5 ?
C4B C8B H8B2 . . 109.5 ?
H8B1 C8B H8B2 . . 109.5 ?
C4B C8B H8B3 . . 109.5 ?
H8B1 C8B H8B3 . . 109.5 ?
H8B2 C8B H8B3 . . 109.5 ?
C6B C9B H9B1 . . 109.5 ?
C6B C9B H9B2 . . 109.5 ?
H9B1 C9B H9B2 . . 109.5 ?
C6B C9B H9B3 . . 109.5 ?
H9B1 C9B H9B3 . . 109.5 ?
H9B2 C9B H9B3 . . 109.5 ?
C1B C10B S11B . . 107.1(3) ?
C1B C10B H10C . . 110.3 ?
S11B C10B H10C . . 110.3 ?
C1B C10B H10D . . 110.3 ?
S11B C10B H10D . . 110.3 ?
H10C C10B H10D . . 108.6 ?
C12B S11B C10B . . 103.3(2) ?
N17B C12B C13B . . 118.9(5) ?
N17B C12B S11B . . 112.1(4) ?
C13B C12B S11B . . 129.0(4) ?
C12B C13B C14B . . 120.7(5) ?
C12B C13B H13B . . 119.6 ?
C14B C13B H13B . . 119.6 ?
C15B C14B C13B . . 119.3(6) ?
C15B C14B H14B . . 120.3 ?
C13B C14B H14B . . 120.3 ?
C16B C15B C14B . . 120.1(6) ?
C16B C15B H15B . . 120.0 ?
C14B C15B H15B . . 120.0 ?
C15B C16B N17B . . 119.8(6) ?
C15B C16B H16B . . 120.1 ?
N17B C16B H16B . . 120.1 ?
O18B N17B C12B . . 118.4(4) ?
O18B N17B C16B . . 120.4(5) ?
C12B N17B C16B . . 121.2(5) ?
C5B C19B S20B . . 106.8(3) ?
C5B C19B H19C . . 110.4 ?
S20B C19B H19C . . 110.4 ?
C5B C19B H19D . . 110.4 ?
S20B C19B H19D . . 110.4 ?
H19C C19B H19D . . 108.6 ?
C21B S20B C19B . . 101.7(2) ?
N26B C21B C22B . . 119.0(5) ?
N26B C21B S20B . . 112.6(4) ?
C22B C21B S20B . . 128.3(4) ?
C23B C22B C21B . . 120.6(5) ?
C23B C22B H22B . . 119.7 ?
C21B C22B H22B . . 119.7 ?
C22B C23B C24B . . 118.7(6) ?
C22B C23B H23B . . 120.7 ?
C24B C23B H23B . . 120.7 ?
C25B C24B C23B . . 119.4(6) ?
C25B C24B H24B . . 120.3 ?
C23B C24B H24B . . 120.3 ?
C24B C25B N26B . . 121.3(5) ?
C24B C25B H25B . . 119.3 ?
N26B C25B H25B . . 119.3 ?
O27B N26B C25B . . 120.5(5) ?
O27B N26B C21B . . 118.6(4) ?
C25B N26B C21B . . 120.9(5) ?
C6C C1C C2C . . 120.3(6) ?
C6C C1C C10C . . 121.6(6) ?
C2C C1C C10C . . 118.0(6) ?
C3C C2C C1C . . 118.7(7) ?
C3C C2C C7C . . 119.8(7) ?
C1C C2C C7C . . 121.5(7) ?
C4C C3C C2C . . 122.5(7) ?
C4C C3C H3C . . 118.7 ?
C2C C3C H3C . . 118.7 ?
C3C C4C C5C . . 119.2(7) ?
C3C C4C C8C . . 119.3(8) ?
C5C C4C C8C . . 121.4(8) ?
C6C C5C C4C . . 118.6(6) ?
C6C C5C C19C . . 120.1(7) ?
C4C C5C C19C . . 121.2(7) ?
C1C C6C C5C . . 120.7(6) ?
C1C C6C C9C . . 120.8(6) ?
C5C C6C C9C . . 118.4(6) ?
C2C C7C H7C1 . . 109.5 ?
C2C C7C H7C2 . . 109.5 ?
H7C1 C7C H7C2 . . 109.5 ?
C2C C7C H7C3 . . 109.5 ?
H7C1 C7C H7C3 . . 109.5 ?
H7C2 C7C H7C3 . . 109.5 ?
C4C C8C H8C1 . . 109.5 ?
C4C C8C H8C2 . . 109.5 ?
H8C1 C8C H8C2 . . 109.5 ?
C4C C8C H8C3 . . 109.5 ?
H8C1 C8C H8C3 . . 109.5 ?
H8C2 C8C H8C3 . . 109.5 ?
C6C C9C H9C1 . . 109.5 ?
C6C C9C H9C2 . . 109.5 ?
H9C1 C9C H9C2 . . 109.5 ?
C6C C9C H9C3 . . 109.5 ?
H9C1 C9C H9C3 . . 109.5 ?
H9C2 C9C H9C3 . . 109.5 ?
C1C C10C S11C . . 105.9(4) ?
C1C C10C H10E . . 110.6 ?
S11C C10C H10E . . 110.6 ?
C1C C10C H10F . . 110.6 ?
S11C C10C H10F . . 110.6 ?
H10E C10C H10F . . 108.7 ?
C12C S11C C10C . . 101.4(3) ?
N17C C12C C13C . . 118.0(5) ?
N17C C12C S11C . . 113.1(4) ?
C13C C12C S11C . . 128.8(5) ?
C14C C13C C12C . . 120.6(5) ?
C14C C13C H13C . . 119.7 ?
C12C C13C H13C . . 119.7 ?
C15C C14C C13C . . 119.1(5) ?
C15C C14C H14C . . 120.5 ?
C13C C14C H14C . . 120.5 ?
C14C C15C C16C . . 119.9(6) ?
C14C C15C H15C . . 120.0 ?
C16C C15C H15C . . 120.0 ?
N17C C16C C15C . . 120.0(6) ?
N17C C16C H16C . . 120.0 ?
C15C C16C H16C . . 120.0 ?
O18C N17C C16C . . 120.0(5) ?
O18C N17C C12C . . 117.7(5) ?
C16C N17C C12C . . 122.4(5) ?
C5C C19C S20C . . 106.9(5) ?
C5C C19C H19E . . 110.3 ?
S20C C19C H19E . . 110.3 ?
C5C C19C H19F . . 110.3 ?
S20C C19C H19F . . 110.3 ?
H19E C19C H19F . . 108.6 ?
C21C S20C C19C . . 103.9(4) ?
N26C C21C C22C . . 120.3(9) ?
N26C C21C S20C . . 109.7(8) ?
C22C C21C S20C . . 129.9(6) ?
C21C C22C C23C . . 121.3(8) ?
C21C C22C H22C . . 119.4 ?
C23C C22C H22C . . 119.4 ?
C24C C23C C22C . . 118.4(11) ?
C24C C23C H23C . . 120.8 ?
C22C C23C H23C . . 120.8 ?
C23C C24C C25C . . 121.7(12) ?
C23C C24C H24C . . 119.2 ?
C25C C24C H24C . . 119.2 ?
N26C C25C C24C . . 118.9(11) ?
N26C C25C H25C . . 120.6 ?
C24C C25C H25C . . 120.6 ?
O27C N26C C21C . . 118.7(10) ?
O27C N26C C25C . . 122.0(10) ?
C21C N26C C25C . . 119.3(11) ?
C6D C1D C2D . . 120.5(5) ?
C6D C1D C10D . . 119.7(6) ?
C2D C1D C10D . . 119.8(5) ?
C3D C2D C1D . . 118.2(5) ?
C3D C2D C7D . . 119.5(6) ?
C1D C2D C7D . . 122.3(6) ?
C2D C3D C4D . . 122.7(6) ?
C2D C3D H3D . . 118.7 ?
C4D C3D H3D . . 118.7 ?
C3D C4D C5D . . 118.4(5) ?
C3D C4D C8D . . 119.2(6) ?
C5D C4D C8D . . 122.4(6) ?
C6D C5D C4D . . 120.1(5) ?
C6D C5D C19D . . 119.5(5) ?
C4D C5D C19D . . 120.4(5) ?
C5D C6D C1D . . 120.0(6) ?
C5D C6D C9D . . 119.4(5) ?
C1D C6D C9D . . 120.6(5) ?
C2D C7D H7D1 . . 109.5 ?
C2D C7D H7D2 . . 109.5 ?
H7D1 C7D H7D2 . . 109.5 ?
C2D C7D H7D3 . . 109.5 ?
H7D1 C7D H7D3 . . 109.5 ?
H7D2 C7D H7D3 . . 109.5 ?
C4D C8D H8D1 . . 109.5 ?
C4D C8D H8D2 . . 109.5 ?
H8D1 C8D H8D2 . . 109.5 ?
C4D C8D H8D3 . . 109.5 ?
H8D1 C8D H8D3 . . 109.5 ?
H8D2 C8D H8D3 . . 109.5 ?
C6D C9D H9D1 . . 109.5 ?
C6D C9D H9D2 . . 109.5 ?
H9D1 C9D H9D2 . . 109.5 ?
C6D C9D H9D3 . . 109.5 ?
H9D1 C9D H9D3 . . 109.5 ?
H9D2 C9D H9D3 . . 109.5 ?
C1D C10D S11D . . 107.8(4) ?
C1D C10D H10G . . 110.2 ?
S11D C10D H10G . . 110.2 ?
C1D C10D H10H . . 110.2 ?
S11D C10D H10H . . 110.2 ?
H10G C10D H10H . . 108.5 ?
C12D S11D C10D . . 101.9(3) ?
N17D C12D C13D . . 118.6(7) ?
N17D C12D S11D . . 111.8(6) ?
C13D C12D S11D . . 129.6(6) ?
C12D C13D C14D . . 119.8(8) ?
C12D C13D H13D . . 120.1 ?
C14D C13D H13D . . 120.1 ?
C15D C14D C13D . . 120.7(9) ?
C15D C14D H14D . . 119.7 ?
C13D C14D H14D . . 119.7 ?
C14D C15D C16D . . 118.9(8) ?
C14D C15D H15D . . 120.6 ?
C16D C15D H15D . . 120.6 ?
C15D C16D N17D . . 119.8(10) ?
C15D C16D H16D . . 120.1 ?
N17D C16D H16D . . 120.1 ?
O18D N17D C12D . . 117.7(7) ?
O18D N17D C16D . . 120.1(8) ?
C12D N17D C16D . . 122.1(9) ?
C5D C19D S20D . . 108.5(4) ?
C5D C19D H19G . . 110.0 ?
S20D C19D H19G . . 110.0 ?
C5D C19D H19H . . 110.0 ?
S20D C19D H19H . . 110.0 ?
H19G C19D H19H . . 108.4 ?
C21D S20D C19D . . 101.5(3) ?
N26D C21D C22D . . 118.5(5) ?
N26D C21D S20D . . 112.0(4) ?
C22D C21D S20D . . 129.4(5) ?
C23D C22D C21D . . 120.4(6) ?
C23D C22D H22D . . 119.8 ?
C21D C22D H22D . . 119.8 ?
C24D C23D C22D . . 118.7(6) ?
C24D C23D H23D . . 120.7 ?
C22D C23D H23D . . 120.7 ?
C25D C24D C23D . . 121.1(6) ?
C25D C24D H24D . . 119.4 ?
C23D C24D H24D . . 119.4 ?
N26D C25D C24D . . 119.4(6) ?
N26D C25D H25D . . 120.3 ?
C24D C25D H25D . . 120.3 ?
O27D N26D C25D . . 119.9(5) ?
O27D N26D C21D . . 118.3(5) ?
C25D N26D C21D . . 121.8(5) ?
H1W O1W H2W . . 109.5 ?
H2WA O2W H2WB . . 109.5 ?
H3WA O3W H3WB . . 103.1 ?
H4WA O4W H4WB . . 109.5 ?
H5WA O5W H5WB . . 109.5 ?
H6WA O6W H6WB . . 109.5 ?
H7WA O7W H7WB . . 109.5 ?
H8WA O8W H8WB . . 106.7 ?
H9WA O9W H9WB . . 109.5 ?
H10W O10W H10X . . 109.5 ?
H11W O11W H11Y . . 109.5 ?
H12W O12W H12X . . 109.5 ?
O2L C1L C3L . . 112.8(18) ?
O2L C1L C4L . . 116.0(18) ?
C3L C1L C4L . . 131(2) ?
C1L C3L H3L1 . . 113.5 ?
C1L C3L H3L2 . . 109.7 ?
H3L1 C3L H3L2 . . 109.5 ?
C1L C3L H3L3 . . 105.1 ?
H3L1 C3L H3L3 . . 109.5 ?
H3L2 C3L H3L3 . . 109.5 ?
C1L C4L H4L1 . . 107.7 ?
C1L C4L H4L2 . . 110.0 ?
H4L1 C4L H4L2 . . 109.5 ?
C1L C4L H4L3 . . 110.7 ?
H4L1 C4L H4L3 . . 109.5 ?
H4L2 C4L H4L3 . . 109.5 ?

loop_
_geom_bond_atom_site_label_1
_geom_bond_atom_site_label_2
_geom_bond_site_symmetry_2
_geom_bond_distance
_geom_bond_publ_flag
C1A C2A . 1.396(6) ?
C1A C6A . 1.408(7) ?
C1A C10A . 1.516(7) ?
C2A C3A . 1.390(7) ?
C2A C7A . 1.494(7) ?
C3A C4A . 1.385(7) ?
C3A H3A . 0.9500 ?
C4A C5A . 1.410(7) ?
C4A C8A . 1.502(7) ?
C5A C6A . 1.400(7) ?
C5A C19A . 1.512(7) ?
C6A C9A . 1.504(7) ?
C7A H7A1 . 0.9800 ?
C7A H7A2 . 0.9800 ?
C7A H7A3 . 0.9800 ?
C8A H8A1 . 0.9800 ?
C8A H8A2 . 0.9800 ?
C8A H8A3 . 0.9800 ?
C9A H9A1 . 0.9800 ?
C9A H9A2 . 0.9800 ?
C9A H9A3 . 0.9800 ?
C10A S11A . 1.827(5) ?
C10A H10A . 0.9900 ?
C10A H10B . 0.9900 ?
S11A C12A . 1.749(5) ?
C12A N17A . 1.356(6) ?
C12A C13A . 1.382(8) ?
C13A C14A . 1.386(9) ?
C13A H13A . 0.9500 ?
C14A C15A . 1.383(9) ?
C14A H14A . 0.9500 ?
C15A C16A . 1.345(9) ?
C15A H15A . 0.9500 ?
C16A N17A . 1.343(7) ?
C16A H16A . 0.9500 ?
N17A O18A . 1.328(6) ?
C19A S20A . 1.818(5) ?
C19A H19A . 0.9900 ?
C19A H19B . 0.9900 ?
S20A C21A . 1.738(5) ?
C21A N26A . 1.370(7) ?
C21A C22A . 1.392(8) ?
C22A C23A . 1.385(8) ?
C22A H22A . 0.9500 ?
C23A C24A . 1.367(10) ?
C23A H23A . 0.9500 ?
C24A C25A . 1.365(10) ?
C24A H24A . 0.9500 ?
C25A N26A . 1.348(7) ?
C25A H25A . 0.9500 ?
N26A O27A . 1.313(6) ?
C1B C2B . 1.406(6) ?
C1B C6B . 1.409(7) ?
C1B C10B . 1.498(7) ?
C2B C3B . 1.386(7) ?
C2B C7B . 1.505(7) ?
C3B C4B . 1.390(7) ?
C3B H3B . 0.9500 ?
C4B C5B . 1.395(6) ?
C4B C8B . 1.513(7) ?
C5B C6B . 1.401(7) ?
C5B C19B . 1.512(6) ?
C6B C9B . 1.511(7) ?
C7B H7B1 . 0.9800 ?
C7B H7B2 . 0.9800 ?
C7B H7B3 . 0.9800 ?
C8B H8B1 . 0.9800 ?
C8B H8B2 . 0.9800 ?
C8B H8B3 . 0.9800 ?
C9B H9B1 . 0.9800 ?
C9B H9B2 . 0.9800 ?
C9B H9B3 . 0.9800 ?
C10B S11B . 1.821(5) ?
C10B H10C . 0.9900 ?
C10B H10D . 0.9900 ?
S11B C12B . 1.742(5) ?
C12B N17B . 1.357(7) ?
C12B C13B . 1.373(8) ?
C13B C14B . 1.378(8) ?
C13B H13B . 0.9500 ?
C14B C15B . 1.374(9) ?
C14B H14B . 0.9500 ?
C15B C16B . 1.363(10) ?
C15B H15B . 0.9500 ?
C16B N17B . 1.372(8) ?
C16B H16B . 0.9500 ?
N17B O18B . 1.323(6) ?
C19B S20B . 1.823(5) ?
C19B H19C . 0.9900 ?
C19B H19D . 0.9900 ?
S20B C21B . 1.735(5) ?
C21B N26B . 1.362(6) ?
C21B C22B . 1.392(7) ?
C22B C23B . 1.379(7) ?
C22B H22B . 0.9500 ?
C23B C24B . 1.408(9) ?
C23B H23B . 0.9500 ?
C24B C25B . 1.355(9) ?
C24B H24B . 0.9500 ?
C25B N26B . 1.359(7) ?
C25B H25B . 0.9500 ?
N26B O27B . 1.319(6) ?
C1C C6C . 1.387(9) ?
C1C C2C . 1.407(9) ?
C1C C10C . 1.510(9) ?
C2C C3C . 1.384(10) ?
C2C C7C . 1.524(11) ?
C3C C4C . 1.374(11) ?
C3C H3C . 0.9500 ?
C4C C5C . 1.428(10) ?
C4C C8C . 1.509(10) ?
C5C C6C . 1.407(9) ?
C5C C19C . 1.489(10) ?
C6C C9C . 1.527(10) ?
C7C H7C1 . 0.9800 ?
C7C H7C2 . 0.9800 ?
C7C H7C3 . 0.9800 ?
C8C H8C1 . 0.9800 ?
C8C H8C2 . 0.9800 ?
C8C H8C3 . 0.9800 ?
C9C H9C1 . 0.9800 ?
C9C H9C2 . 0.9800 ?
C9C H9C3 . 0.9800 ?
C10C S11C . 1.820(6) ?
C10C H10E . 0.9900 ?
C10C H10F . 0.9900 ?
S11C C12C . 1.736(6) ?
C12C N17C . 1.359(7) ?
C12C C13C . 1.389(7) ?
C13C C14C . 1.375(8) ?
C13C H13C . 0.9500 ?
C14C C15C . 1.373(9) ?
C14C H14C . 0.9500 ?
C15C C16C . 1.374(9) ?
C15C H15C . 0.9500 ?
C16C N17C . 1.335(7) ?
C16C H16C . 0.9500 ?
N17C O18C . 1.334(6) ?
C19C S20C . 1.809(8) ?
C19C H19E . 0.9900 ?
C19C H19F . 0.9900 ?
S20C C21C . 1.734(10) ?
C21C N26C . 1.370(10) ?
C21C C22C . 1.390(11) ?
C22C C23C . 1.402(12) ?
C22C H22C . 0.9500 ?
C23C C24C . 1.348(16) ?
C23C H23C . 0.9500 ?
C24C C25C . 1.421(19) ?
C24C H24C . 0.9500 ?
C25C N26C . 1.408(17) ?
C25C H25C . 0.9500 ?
N26C O27C . 1.330(12) ?
C1D C6D . 1.403(8) ?
C1D C2D . 1.407(9) ?
C1D C10D . 1.511(8) ?
C2D C3D . 1.391(9) ?
C2D C7D . 1.504(9) ?
C3D C4D . 1.398(9) ?
C3D H3D . 0.9500 ?
C4D C5D . 1.408(9) ?
C4D C8D . 1.516(9) ?
C5D C6D . 1.402(8) ?
C5D C19D . 1.502(8) ?
C6D C9D . 1.507(9) ?
C7D H7D1 . 0.9800 ?
C7D H7D2 . 0.9800 ?
C7D H7D3 . 0.9800 ?
C8D H8D1 . 0.9800 ?
C8D H8D2 . 0.9800 ?
C8D H8D3 . 0.9800 ?
C9D H9D1 . 0.9800 ?
C9D H9D2 . 0.9800 ?
C9D H9D3 . 0.9800 ?
C10D S11D . 1.783(7) ?
C10D H10G . 0.9900 ?
C10D H10H . 0.9900 ?
S11D C12D . 1.752(7) ?
C12D N17D . 1.355(10) ?
C12D C13D . 1.362(10) ?
C13D C14D . 1.398(10) ?
C13D H13D . 0.9500 ?
C14D C15D . 1.361(14) ?
C14D H14D . 0.9500 ?
C15D C16D . 1.368(15) ?
C15D H15D . 0.9500 ?
C16D N17D . 1.369(11) ?
C16D H16D . 0.9500 ?
N17D O18D . 1.284(9) ?
C19D S20D . 1.833(6) ?
C19D H19G . 0.9900 ?
C19D H19H . 0.9900 ?
S20D C21D . 1.744(6) ?
C21D N26D . 1.368(7) ?
C21D C22D . 1.392(8) ?
C22D C23D . 1.378(8) ?
C22D H22D . 0.9500 ?
C23D C24D . 1.377(9) ?
C23D H23D . 0.9500 ?
C24D C25D . 1.369(8) ?
C24D H24D . 0.9500 ?
C25D N26D . 1.351(7) ?
C25D H25D . 0.9500 ?
N26D O27D . 1.312(6) ?
O1W H1W . 0.8400 ?
O1W H2W . 0.8400 ?
O2W H2WA . 0.8401 ?
O2W H2WB . 0.8400 ?
O3W H3WA . 0.8201 ?
O3W H3WB . 0.8491 ?
O4W H4WA . 0.8400 ?
O4W H4WB . 0.8400 ?
O5W H5WA . 0.8400 ?
O5W H5WB . 0.8400 ?
O6W H6WA . 0.8400 ?
O6W H6WB . 0.8400 ?
O7W H7WA . 0.8400 ?
O7W H7WB . 0.8400 ?
O8W H8WA . 0.8400 ?
O8W H8WB . 0.8489 ?
O9W H9WA . 0.8400 ?
O9W H9WB . 0.8400 ?
O10W H10W . 0.8400 ?
O10W H10X . 0.8400 ?
O11W H11W . 0.8400 ?
O11W H11Y . 0.8400 ?
O12W H12W . 0.8400 ?
O12W H12X . 0.8400 ?
C1L O2L . 1.26(2) ?
C1L C3L . 1.494(5) ?
C1L C4L . 1.500(5) ?
C3L H3L1 . 0.9800 ?
C3L H3L2 . 0.9800 ?
C3L H3L3 . 0.9800 ?
C4L H4L1 . 0.9800 ?
C4L H4L2 . 0.9800 ?
C4L H4L3 . 0.9800 ?

loop_
_geom_hbond_atom_site_label_D
_geom_hbond_atom_site_label_H
_geom_hbond_atom_site_label_A
_geom_hbond_site_symmetry_A
_geom_hbond_distance_DH
_geom_hbond_distance_HA
_geom_hbond_distance_DA
_geom_hbond_angle_DHA
O1W H1W O18A 4_565 0.84 1.98 2.800(6) 166.6
O1W H2W O3W . 0.84 2.13 2.832(9) 140.6
O2W H2WA O4W . 0.84 2.21 2.685(11) 116.2
O2W H2WB O18C 3_656 0.84 1.87 2.666(8) 156.5
O2W H2WB N17C 3_656 0.84 2.63 3.324(8) 141.3
O3W H3WB O4W . 0.85 2.00 2.849(12) 178.7
O4W H4WA O9W . 0.84 2.12 2.799(17) 138.0
O4W H4WB O2W . 0.84 2.07 2.685(11) 129.3
O5W H5WA O27C 3_756 0.84 2.04 2.713(14) 137.2
O5W H5WB O7W . 0.84 2.15 2.817(17) 136.6
O6W H6WB O5W . 0.84 1.95 2.658(16) 141.9
O7W H7WA O10W 4_566 0.84 2.28 2.74(2) 114.7
O7W H7WB O5W . 0.84 2.31 2.817(17) 119.0
O8W H8WA O18D . 0.84 2.08 2.819(16) 146.6
O8W H8WA N17D . 0.84 2.68 3.339(17) 135.9
O8W H8WB O27B 4_666 0.85 1.96 2.807(15) 179.3
O9W H9WA O6W . 0.84 2.42 3.028(19) 129.7
O9W H9WB O11W . 0.84 2.32 2.84(3) 119.9
O10W H10W O11W 2_756 0.84 2.33 2.89(3) 124.9
O10W H10X O7W 4_565 0.84 2.10 2.74(2) 132.5
O11W H11Y O9W . 0.84 2.16 2.84(3) 137.1
O12W H12W O27D . 0.84 1.77 2.55(2) 152.4
C14B H14B Cg1 1_555 0.95 2.93 3.548(7) 124
C23B H23B Cg2 1_555 0.95 2.94 3.621(7) 129
C8A H8A3 Cg3 1_555 0.98 2.90 3.796(6) 152

loop_
_geom_torsion_atom_site_label_1
_geom_torsion_atom_site_label_2
_geom_torsion_atom_site_label_3
_geom_torsion_atom_site_label_4
_geom_torsion_site_symmetry_1
_geom_torsion_site_symmetry_2
_geom_torsion_site_symmetry_3
_geom_torsion_site_symmetry_4
_geom_torsion
_geom_torsion_publ_flag
C6A C1A C2A C3A . . . . 3.8(7) ?
C10A C1A C2A C3A . . . . -177.3(4) ?
C6A C1A C2A C7A . . . . -176.1(4) ?
C10A C1A C2A C7A . . . . 2.8(7) ?
C1A C2A C3A C4A . . . . -2.9(7) ?
C7A C2A C3A C4A . . . . 177.0(5) ?
C2A C3A C4A C5A . . . . 0.9(7) ?
C2A C3A C4A C8A . . . . -179.3(5) ?
C3A C4A C5A C6A . . . . 0.1(7) ?
C8A C4A C5A C6A . . . . -179.6(5) ?
C3A C4A C5A C19A . . . . -179.0(4) ?
C8A C4A C5A C19A . . . . 1.3(7) ?
C4A C5A C6A C1A . . . . 0.8(7) ?
C19A C5A C6A C1A . . . . 179.9(4) ?
C4A C5A C6A C9A . . . . 179.6(4) ?
C19A C5A C6A C9A . . . . -1.3(7) ?
C2A C1A C6A C5A . . . . -2.8(7) ?
C10A C1A C6A C5A . . . . 178.3(4) ?
C2A C1A C6A C9A . . . . 178.4(4) ?
C10A C1A C6A C9A . . . . -0.5(7) ?
C2A C1A C10A S11A . . . . -101.7(4) ?
C6A C1A C10A S11A . . . . 77.3(5) ?
C1A C10A S11A C12A . . . . 171.1(3) ?
C10A S11A C12A N17A . . . . -171.8(4) ?
C10A S11A C12A C13A . . . . 7.4(6) ?
N17A C12A C13A C14A . . . . 3.2(9) ?
S11A C12A C13A C14A . . . . -176.0(5) ?
C12A C13A C14A C15A . . . . 0.7(10) ?
C13A C14A C15A C16A . . . . -3.3(11) ?
C14A C15A C16A N17A . . . . 2.0(10) ?
C15A C16A N17A O18A . . . . 179.5(5) ?
C15A C16A N17A C12A . . . . 1.9(9) ?
C13A C12A N17A O18A . . . . 177.8(5) ?
S11A C12A N17A O18A . . . . -2.9(6) ?
C13A C12A N17A C16A . . . . -4.6(8) ?
S11A C12A N17A C16A . . . . 174.7(4) ?
C6A C5A C19A S20A . . . . -77.3(5) ?
C4A C5A C19A S20A . . . . 101.8(4) ?
C5A C19A S20A C21A . . . . -175.6(3) ?
C19A S20A C21A N26A . . . . 178.6(4) ?
C19A S20A C21A C22A . . . . -2.0(6) ?
N26A C21A C22A C23A . . . . -0.6(8) ?
S20A C21A C22A C23A . . . . -179.9(5) ?
C21A C22A C23A C24A . . . . 0.7(10) ?
C22A C23A C24A C25A . . . . -0.4(11) ?
C23A C24A C25A N26A . . . . 0.0(11) ?
C24A C25A N26A O27A . . . . -179.8(6) ?
C24A C25A N26A C21A . . . . 0.1(9) ?
C22A C21A N26A O27A . . . . -179.9(5) ?
S20A C21A N26A O27A . . . . -0.5(6) ?
C22A C21A N26A C25A . . . . 0.2(8) ?
S20A C21A N26A C25A . . . . 179.7(4) ?
C6B C1B C2B C3B . . . . -1.3(6) ?
C10B C1B C2B C3B . . . . 179.3(4) ?
C6B C1B C2B C7B . . . . 179.1(4) ?
C10B C1B C2B C7B . . . . -0.3(7) ?
C1B C2B C3B C4B . . . . 0.0(7) ?
C7B C2B C3B C4B . . . . 179.7(4) ?
C2B C3B C4B C5B . . . . 0.6(7) ?
C2B C3B C4B C8B . . . . -179.9(4) ?
C3B C4B C5B C6B . . . . 0.1(7) ?
C8B C4B C5B C6B . . . . -179.5(4) ?
C3B C4B C5B C19B . . . . -178.5(4) ?
C8B C4B C5B C19B . . . . 2.0(7) ?
C4B C5B C6B C1B . . . . -1.3(7) ?
C19B C5B C6B C1B . . . . 177.3(4) ?
C4B C5B C6B C9B . . . . 177.5(4) ?
C19B C5B C6B C9B . . . . -3.9(7) ?
C2B C1B C6B C5B . . . . 1.9(6) ?
C10B C1B C6B C5B . . . . -178.6(4) ?
C2B C1B C6B C9B . . . . -176.9(4) ?
C10B C1B C6B C9B . . . . 2.5(6) ?
C2B C1B C10B S11B . . . . 96.0(4) ?
C6B C1B C10B S11B . . . . -83.5(5) ?
C1B C10B S11B C12B . . . . -176.2(3) ?
C10B S11B C12B N17B . . . . 177.0(4) ?
C10B S11B C12B C13B . . . . -4.0(6) ?
N17B C12B C13B C14B . . . . -0.7(9) ?
S11B C12B C13B C14B . . . . -179.6(5) ?
C12B C13B C14B C15B . . . . 0.2(10) ?
C13B C14B C15B C16B . . . . 0.4(12) ?
C14B C15B C16B N17B . . . . -0.4(13) ?
C13B C12B N17B O18B . . . . -178.6(5) ?
S11B C12B N17B O18B . . . . 0.6(7) ?
C13B C12B N17B C16B . . . . 0.6(9) ?
S11B C12B N17B C16B . . . . 179.8(5) ?
C15B C16B N17B O18B . . . . 179.1(7) ?
C15B C16B N17B C12B . . . . -0.1(11) ?
C4B C5B C19B S20B . . . . -97.3(4) ?
C6B C5B C19B S20B . . . . 84.1(5) ?
C5B C19B S20B C21B . . . . -174.8(3) ?
C19B S20B C21B N26B . . . . 176.0(4) ?
C19B S20B C21B C22B . . . . -2.0(5) ?
N26B C21B C22B C23B . . . . -1.8(7) ?
S20B C21B C22B C23B . . . . 176.1(4) ?
C21B C22B C23B C24B . . . . 0.6(8) ?
C22B C23B C24B C25B . . . . 0.8(9) ?
C23B C24B C25B N26B . . . . -1.0(10) ?
C24B C25B N26B O27B . . . . -178.9(6) ?
C24B C25B N26B C21B . . . . -0.3(9) ?
C22B C21B N26B O27B . . . . -179.7(5) ?
S20B C21B N26B O27B . . . . 2.1(6) ?
C22B C21B N26B C25B . . . . 1.7(8) ?
S20B C21B N26B C25B . . . . -176.5(4) ?
C6C C1C C2C C3C . . . . 0.2(10) ?
C10C C1C C2C C3C . . . . -177.4(7) ?
C6C C1C C2C C7C . . . . 177.6(7) ?
C10C C1C C2C C7C . . . . 0.0(10) ?
C1C C2C C3C C4C . . . . -0.5(12) ?
C7C C2C C3C C4C . . . . -178.0(9) ?
C2C C3C C4C C5C . . . . -0.4(12) ?
C2C C3C C4C C8C . . . . -178.4(8) ?
C3C C4C C5C C6C . . . . 1.7(11) ?
C8C C4C C5C C6C . . . . 179.6(7) ?
C3C C4C C5C C19C . . . . 178.6(7) ?
C8C C4C C5C C19C . . . . -3.5(11) ?
C2C C1C C6C C5C . . . . 1.0(9) ?
C10C C1C C6C C5C . . . . 178.6(6) ?
C2C C1C C6C C9C . . . . -176.5(7) ?
C10C C1C C6C C9C . . . . 1.1(9) ?
C4C C5C C6C C1C . . . . -2.0(10) ?
C19C C5C C6C C1C . . . . -178.9(6) ?
C4C C5C C6C C9C . . . . 175.6(7) ?
C19C C5C C6C C9C . . . . -1.3(10) ?
C6C C1C C10C S11C . . . . -90.6(6) ?
C2C C1C C10C S11C . . . . 87.0(6) ?
C1C C10C S11C C12C . . . . 175.6(5) ?
C10C S11C C12C N17C . . . . 175.9(5) ?
C10C S11C C12C C13C . . . . -7.2(6) ?
N17C C12C C13C C14C . . . . -1.6(8) ?
S11C C12C C13C C14C . . . . -178.3(5) ?
C12C C13C C14C C15C . . . . -0.2(9) ?
C13C C14C C15C C16C . . . . 0.9(10) ?
C14C C15C C16C N17C . . . . 0.1(10) ?
C15C C16C N17C O18C . . . . 176.9(6) ?
C15C C16C N17C C12C . . . . -2.0(10) ?
C13C C12C N17C O18C . . . . -176.3(5) ?
S11C C12C N17C O18C . . . . 0.9(7) ?
C13C C12C N17C C16C . . . . 2.7(9) ?
S11C C12C N17C C16C . . . . 179.9(5) ?
C6C C5C C19C S20C . . . . 99.3(7) ?
C4C C5C C19C S20C . . . . -77.6(8) ?
C5C C19C S20C C21C . . . . -143.5(6) ?
C19C S20C C21C N26C . . . . 176.3(5) ?
C19C S20C C21C C22C . . . . -5.2(8) ?
N26C C21C C22C C23C . . . . -1.6(11) ?
S20C C21C C22C C23C . . . . -179.9(6) ?
C21C C22C C23C C24C . . . . 0.3(12) ?
C22C C23C C24C C25C . . . . 2.1(14) ?
C23C C24C C25C N26C . . . . -3.0(15) ?
C22C C21C N26C O27C . . . . -179.0(7) ?
S20C C21C N26C O27C . . . . -0.4(9) ?
C22C C21C N26C C25C . . . . 0.6(11) ?
S20C C21C N26C C25C . . . . 179.2(6) ?
C24C C25C N26C O27C . . . . -178.8(9) ?
C24C C25C N26C C21C . . . . 1.6(13) ?
C6D C1D C2D C3D . . . . 0.9(9) ?
C10D C1D C2D C3D . . . . 179.9(6) ?
C6D C1D C2D C7D . . . . -177.9(6) ?
C10D C1D C2D C7D . . . . 1.1(9) ?
C1D C2D C3D C4D . . . . -1.7(10) ?
C7D C2D C3D C4D . . . . 177.1(6) ?
C2D C3D C4D C5D . . . . 0.2(10) ?
C2D C3D C4D C8D . . . . -177.7(7) ?
C3D C4D C5D C6D . . . . 2.1(9) ?
C8D C4D C5D C6D . . . . 179.9(6) ?
C3D C4D C5D C19D . . . . -177.2(6) ?
C8D C4D C5D C19D . . . . 0.6(9) ?
C4D C5D C6D C1D . . . . -2.9(9) ?
C19D C5D C6D C1D . . . . 176.4(5) ?
C4D C5D C6D C9D . . . . 176.7(6) ?
C19D C5D C6D C9D . . . . -4.0(8) ?
C2D C1D C6D C5D . . . . 1.4(9) ?
C10D C1D C6D C5D . . . . -177.7(5) ?
C2D C1D C6D C9D . . . . -178.1(6) ?
C10D C1D C6D C9D . . . . 2.8(8) ?
C6D C1D C10D S11D . . . . -87.3(6) ?
C2D C1D C10D S11D . . . . 93.7(6) ?
C1D C10D S11D C12D . . . . 163.2(5) ?
C10D S11D C12D N17D . . . . 179.3(5) ?
C10D S11D C12D C13D . . . . -1.8(7) ?
N17D C12D C13D C14D . . . . 1.6(9) ?
S11D C12D C13D C14D . . . . -177.2(5) ?
C12D C13D C14D C15D . . . . -2.5(10) ?
C13D C14D C15D C16D . . . . 2.8(11) ?
C14D C15D C16D N17D . . . . -2.4(12) ?
C13D C12D N17D O18D . . . . -179.8(7) ?
S11D C12D N17D O18D . . . . -0.7(9) ?
C13D C12D N17D C16D . . . . -1.2(10) ?
S11D C12D N17D C16D . . . . 177.8(6) ?
C15D C16D N17D O18D . . . . -179.9(8) ?
C15D C16D N17D C12D . . . . 1.6(11) ?
C6D C5D C19D S20D . . . . 88.4(6) ?
C4D C5D C19D S20D . . . . -92.3(6) ?
C5D C19D S20D C21D . . . . -159.7(4) ?
C19D S20D C21D N26D . . . . -177.4(4) ?
C19D S20D C21D C22D . . . . 3.9(6) ?
N26D C21D C22D C23D . . . . -0.6(8) ?
S20D C21D C22D C23D . . . . 178.1(4) ?
C21D C22D C23D C24D . . . . 0.7(8) ?
C22D C23D C24D C25D . . . . 0.6(8) ?
C23D C24D C25D N26D . . . . -2.0(9) ?
C24D C25D N26D O27D . . . . -178.5(5) ?
C24D C25D N26D C21D . . . . 2.1(8) ?
C22D C21D N26D O27D . . . . 179.8(5) ?
S20D C21D N26D O27D . . . . 0.8(6) ?
C22D C21D N26D C25D . . . . -0.8(8) ?
S20D C21D N26D C25D . . . . -179.7(4) ?
